data_7003685
loop_
_publ_author_name
'Rodriguez, Amor'
'Fuks, Gad'
'Bourg, Jean-Baptiste'
'Bourissou, Didier'
'Tham, Fook S.'
'Bertrand, Guy'

_publ_section_title
;
 1,3-Diborata-2,4-diphosphoniocyclobutane-1,3-diyls communicate through
 a para-phenylene linker
;
_journal_issue 33
_journal_name_full 'Dalton Transactions'
_journal_page_first 4482
_journal_page_last 4487
_journal_paper_doi 10.1039/b718631b
_journal_year 2008
_chemical_formula_sum 'C39 H80 B4 P4'
_chemical_formula_weight 716.15
_chemical_name_systematic
;
?
;
_space_group_IT_number 14
_symmetry_cell_setting monoclinic
_symmetry_space_group_name_Hall '-P 2ybc'
_symmetry_space_group_name_H-M 'P 1 21/c 1'
_atom_sites_solution_hydrogens geom
_atom_sites_solution_primary direct
_atom_sites_solution_secondary difmap
_audit_creation_method SHELXL-97
_cell_angle_alpha 90.00
_cell_angle_beta 101.509(4)
_cell_angle_gamma 90.00
_cell_formula_units_Z 4
_cell_length_a 17.184(2)
_cell_length_b 9.8153(12)
_cell_length_c 28.413(3)
_cell_measurement_reflns_used 8156
_cell_measurement_temperature 218(2)
_cell_measurement_theta_max 26.60
_cell_measurement_theta_min 2.41
_cell_volume 4696.0(9)
_computing_cell_refinement 'Bruker SMART'
_computing_data_collection 'Bruker SMART'
_computing_data_reduction 'Bruker SAINT'
_computing_molecular_graphics 'Bruker SHELXTL'
_computing_publication_material 'Bruker SHELXTL'
_computing_structure_refinement 'SHELXL-97 (Sheldrick, 1997)'
_computing_structure_solution 'SHELXS-97 (Sheldrick, 1990)'
_diffrn_ambient_temperature 218(2)
_diffrn_measured_fraction_theta_full 0.999
_diffrn_measured_fraction_theta_max 0.999
_diffrn_measurement_device_type 'CCD area detector'
_diffrn_measurement_method 'phi and omega scans'
_diffrn_radiation_monochromator graphite
_diffrn_radiation_source 'Normal-focus sealed tube'
_diffrn_radiation_type MoK\a
_diffrn_radiation_wavelength 0.71073
_diffrn_reflns_av_R_equivalents 0.0548
_diffrn_reflns_av_sigmaI/netI 0.0501
_diffrn_reflns_limit_h_max 21
_diffrn_reflns_limit_h_min -21
_diffrn_reflns_limit_k_max 12
_diffrn_reflns_limit_k_min -12
_diffrn_reflns_limit_l_max 32
_diffrn_reflns_limit_l_min -35
_diffrn_reflns_number 41048
_diffrn_reflns_theta_full 26.37
_diffrn_reflns_theta_max 26.37
_diffrn_reflns_theta_min 1.70
_exptl_absorpt_coefficient_mu 0.184
_exptl_absorpt_correction_T_max 0.9746
_exptl_absorpt_correction_T_min 0.9383
_exptl_absorpt_correction_type multi-scan
_exptl_absorpt_process_details 'Bruker SADABS'
_exptl_crystal_colour colorless
_exptl_crystal_density_diffrn 1.013
_exptl_crystal_density_meas ?
_exptl_crystal_density_method .
_exptl_crystal_description 'prism frag.'
_exptl_crystal_F_000 1576
_exptl_crystal_size_max 0.35
_exptl_crystal_size_mid 0.25
_exptl_crystal_size_min 0.14
_refine_diff_density_max 0.495
_refine_diff_density_min -0.381
_refine_diff_density_rms 0.058
_refine_ls_extinction_method none
_refine_ls_goodness_of_fit_ref 1.037
_refine_ls_hydrogen_treatment constr
_refine_ls_matrix_type full
_refine_ls_number_parameters 481
_refine_ls_number_reflns 9606
_refine_ls_number_restraints 95
_refine_ls_restrained_S_all 1.034
_refine_ls_R_factor_all 0.1026
_refine_ls_R_factor_gt 0.0588
_refine_ls_shift/su_max 0.001
_refine_ls_shift/su_mean 0.000
_refine_ls_structure_factor_coef Fsqd
_refine_ls_weighting_details 'calc w=1/[\s^2^(Fo^2^)+(0.0660P)^2^+4.5143P] where P=(Fo^2^+2Fc^2^)/3'
_refine_ls_weighting_scheme calc
_refine_ls_wR_factor_gt 0.1387
_refine_ls_wR_factor_ref 0.1691
_reflns_number_gt 6245
_reflns_number_total 9606
_reflns_threshold_expression >2sigma(I)
_cod_data_source_file b718631b.txt
_cod_data_source_block gb231m
_cod_depositor_comments
;
The following automatic conversions were performed:
'_symmetry_cell_setting' value 'Monoclinic' changed to 'monoclinic'
according to '/home/saulius/struct/CIF-dictionaries/cif_core.dic'
dictionary named 'cif_core.dic' version 2.4.1 from 2010-06-29.

Automatic conversion script
Id: cif_fix_enum 1527 2010-12-29 10:47:43Z saulius 
;
_cod_original_cell_volume 4696.0(10)
_cod_original_sg_symbol_H-M P2(1)/c
_cod_database_code 7003685

loop_
_symmetry_equiv_pos_as_xyz
'x, y, z'
'-x, y+1/2, -z+1/2'
'-x, -y, -z'
'x, -y-1/2, z-1/2'

loop_
_atom_site_label
_atom_site_type_symbol
_atom_site_fract_x
_atom_site_fract_y
_atom_site_fract_z
_atom_site_U_iso_or_equiv
_atom_site_adp_type
_atom_site_occupancy
_atom_site_symmetry_multiplicity
_atom_site_calc_flag
_atom_site_refinement_flags
_atom_site_disorder_assembly
_atom_site_disorder_group
P1 P 0.37719(5) 0.83051(8) 0.65503(3) 0.0422(2) Uani 1 1 d D . .
P2 P 0.39652(5) 0.61562(9) 0.59037(3) 0.0444(2) Uani 1 1 d D . .
P3 P 0.14900(5) 1.00916(7) 0.34912(3) 0.03641(19) Uani 1 1 d . . .
P4 P 0.09097(4) 1.20709(7) 0.40716(3) 0.03525(19) Uani 1 1 d . . .
B1 B 0.33118(19) 0.6582(3) 0.63489(12) 0.0365(7) Uani 1 1 d . A .
B2 B 0.3486(2) 0.7883(4) 0.58971(13) 0.0420(8) Uani 1 1 d . A .
B3 B 0.0575(2) 1.0394(3) 0.37600(11) 0.0344(7) Uani 1 1 d . . .
B4 B 0.1593(2) 1.0553(3) 0.41401(12) 0.0355(7) Uani 1 1 d . . .
C1 C 0.26873(17) 0.5664(3) 0.65555(10) 0.0387(7) Uani 1 1 d . . .
C2 C 0.2082(2) 0.6501(4) 0.67523(14) 0.0626(10) Uani 1 1 d . A .
H2A H 0.1716 0.5896 0.6869 0.094 Uiso 1 1 calc R . .
H2B H 0.1790 0.7075 0.6500 0.094 Uiso 1 1 calc R . .
H2C H 0.2353 0.7067 0.7014 0.094 Uiso 1 1 calc R . .
C3 C 0.2209(2) 0.4734(4) 0.61685(13) 0.0613(10) Uani 1 1 d . A .
H3A H 0.1827 0.4217 0.6305 0.092 Uiso 1 1 calc R . .
H3B H 0.2566 0.4114 0.6052 0.092 Uiso 1 1 calc R . .
H3C H 0.1930 0.5285 0.5904 0.092 Uiso 1 1 calc R . .
C4 C 0.3135(2) 0.4758(4) 0.69562(14) 0.0725(12) Uani 1 1 d . A .
H4A H 0.2760 0.4190 0.7080 0.109 Uiso 1 1 calc R . .
H4B H 0.3424 0.5323 0.7213 0.109 Uiso 1 1 calc R . .
H4C H 0.3506 0.4185 0.6830 0.109 Uiso 1 1 calc R . .
C5 C 0.3070(2) 0.9557(3) 0.67182(13) 0.0549(9) Uani 1 1 d . A .
H5A H 0.2531 0.9205 0.6586 0.066 Uiso 1 1 calc R . .
C6 C 0.3126(3) 1.0936(4) 0.64790(18) 0.0834(14) Uani 1 1 d . . .
H6A H 0.2718 1.1538 0.6551 0.125 Uiso 1 1 calc R A .
H6B H 0.3051 1.0815 0.6134 0.125 Uiso 1 1 calc R . .
H6C H 0.3645 1.1332 0.6600 0.125 Uiso 1 1 calc R . .
C7 C 0.3120(3) 0.9721(5) 0.72604(15) 0.0839(14) Uani 1 1 d . . .
H7A H 0.2656 1.0209 0.7316 0.126 Uiso 1 1 calc R A .
H7B H 0.3595 1.0228 0.7398 0.126 Uiso 1 1 calc R . .
H7C H 0.3140 0.8829 0.7409 0.126 Uiso 1 1 calc R . .
C8 C 0.4827(3) 0.8541(7) 0.6864(2) 0.0564(16) Uani 0.664(6) 1 d PDU A 1
H8A H 0.5136 0.7913 0.6700 0.068 Uiso 0.664(6) 1 calc PR A 1
C9 C 0.5149(6) 0.9944(8) 0.6792(4) 0.078(3) Uani 0.664(6) 1 d PDU A 1
H9A H 0.5712 0.9972 0.6931 0.117 Uiso 0.664(6) 1 calc PR A 1
H9B H 0.4873 1.0618 0.6947 0.117 Uiso 0.664(6) 1 calc PR A 1
H9C H 0.5069 1.0140 0.6451 0.117 Uiso 0.664(6) 1 calc PR A 1
C10 C 0.4946(5) 0.8011(9) 0.7379(2) 0.076(2) Uani 0.664(6) 1 d PDU A 1
H10A H 0.5508 0.8018 0.7523 0.114 Uiso 0.664(6) 1 calc PR A 1
H10B H 0.4744 0.7088 0.7377 0.114 Uiso 0.664(6) 1 calc PR A 1
H10C H 0.4662 0.8591 0.7564 0.114 Uiso 0.664(6) 1 calc PR A 1
C8D C 0.4684(6) 0.8924(11) 0.6984(4) 0.049(4) Uiso 0.336(6) 1 d PDU A 2
H8DA H 0.4521 0.9590 0.7207 0.059 Uiso 0.336(6) 1 calc PR A 2
C9D C 0.5257(12) 0.9612(19) 0.6711(7) 0.068(6) Uiso 0.336(6) 1 d PDU A 2
H9DA H 0.5695 1.0007 0.6938 0.103 Uiso 0.336(6) 1 calc PR A 2
H9DB H 0.4980 1.0323 0.6506 0.103 Uiso 0.336(6) 1 calc PR A 2
H9DC H 0.5459 0.8942 0.6514 0.103 Uiso 0.336(6) 1 calc PR A 2
C10D C 0.5128(10) 0.7748(16) 0.7274(6) 0.066(5) Uiso 0.336(6) 1 d PDU A 2
H10D H 0.5616 0.8087 0.7471 0.099 Uiso 0.336(6) 1 calc PR A 2
H10E H 0.5252 0.7057 0.7056 0.099 Uiso 0.336(6) 1 calc PR A 2
H10F H 0.4797 0.7356 0.7478 0.099 Uiso 0.336(6) 1 calc PR A 2
C11 C 0.3465(2) 0.5210(4) 0.53654(13) 0.0613(10) Uani 1 1 d . A .
H11A H 0.2887 0.5352 0.5337 0.074 Uiso 1 1 calc R . .
C12 C 0.3687(3) 0.5825(6) 0.49124(14) 0.0874(14) Uani 1 1 d . . .
H12A H 0.3428 0.5313 0.4633 0.131 Uiso 1 1 calc R A .
H12B H 0.4258 0.5782 0.4939 0.131 Uiso 1 1 calc R . .
H12C H 0.3514 0.6767 0.4879 0.131 Uiso 1 1 calc R . .
C13 C 0.3606(3) 0.3682(5) 0.53920(19) 0.0926(15) Uani 1 1 d . . .
H13A H 0.3251 0.3240 0.5127 0.139 Uiso 1 1 calc R A .
H13B H 0.3504 0.3337 0.5694 0.139 Uiso 1 1 calc R . .
H13C H 0.4152 0.3492 0.5372 0.139 Uiso 1 1 calc R . .
C14 C 0.5048(3) 0.5776(8) 0.5954(3) 0.077(2) Uani 0.664(6) 1 d PDU A 1
H14A H 0.5049 0.5073 0.5705 0.092 Uiso 0.664(6) 1 calc PR A 1
C15 C 0.5531(4) 0.6896(8) 0.5804(3) 0.074(2) Uani 0.664(6) 1 d PDU A 1
H15A H 0.6072 0.6584 0.5823 0.110 Uiso 0.664(6) 1 calc PR A 1
H15B H 0.5530 0.7674 0.6014 0.110 Uiso 0.664(6) 1 calc PR A 1
H15C H 0.5305 0.7160 0.5476 0.110 Uiso 0.664(6) 1 calc PR A 1
C16 C 0.5385(5) 0.5040(10) 0.6410(3) 0.092(3) Uani 0.664(6) 1 d PDU A 1
H16A H 0.5899 0.4663 0.6390 0.138 Uiso 0.664(6) 1 calc PR A 1
H16B H 0.5029 0.4308 0.6458 0.138 Uiso 0.664(6) 1 calc PR A 1
H16C H 0.5445 0.5669 0.6678 0.138 Uiso 0.664(6) 1 calc PR A 1
C14D C 0.4976(5) 0.5353(12) 0.6006(5) 0.046(3) Uiso 0.336(6) 1 d PD A 2
H14B H 0.4985 0.4803 0.5715 0.055 Uiso 0.336(6) 1 calc PR A 2
C15D C 0.5607(11) 0.6411(18) 0.6019(7) 0.099(6) Uiso 0.336(6) 1 d PD A 2
H15D H 0.6123 0.6014 0.6146 0.148 Uiso 0.336(6) 1 calc PR A 2
H15E H 0.5511 0.7161 0.6222 0.148 Uiso 0.336(6) 1 calc PR A 2
H15F H 0.5595 0.6745 0.5696 0.148 Uiso 0.336(6) 1 calc PR A 2
C16D C 0.5171(11) 0.4382(18) 0.6417(6) 0.086(6) Uiso 0.336(6) 1 d PD A 2
H16D H 0.5739 0.4221 0.6491 0.129 Uiso 0.336(6) 1 calc PR A 2
H16E H 0.4896 0.3527 0.6331 0.129 Uiso 0.336(6) 1 calc PR A 2
H16F H 0.5005 0.4767 0.6696 0.129 Uiso 0.336(6) 1 calc PR A 2
C17 C 0.30064(18) 0.8672(3) 0.54504(11) 0.0418(7) Uani 1 1 d . . .
C18 C 0.33568(19) 0.9598(4) 0.51792(12) 0.0507(8) Uani 1 1 d D A .
H18A H 0.3896 0.9825 0.5278 0.061 Uiso 0.336(6) 1 calc PR A 2
C23 C 0.4228(3) 1.0039(8) 0.5340(2) 0.089(3) Uani 0.664(6) 1 d PD A 1
H23A H 0.4330 1.0828 0.5156 0.133 Uiso 0.664(6) 1 calc PR A 1
H23B H 0.4575 0.9298 0.5288 0.133 Uiso 0.664(6) 1 calc PR A 1
H23C H 0.4330 1.0270 0.5679 0.133 Uiso 0.664(6) 1 calc PR A 1
C19 C 0.29124(19) 1.0183(3) 0.47657(11) 0.0473(8) Uani 1 1 d D . .
H19A H 0.3165 1.0792 0.4589 0.057 Uiso 0.664(6) 1 calc PR A 1
C23D C 0.3355(6) 1.1033(10) 0.4464(3) 0.052(3) Uiso 0.336(6) 1 d PD A 2
H23D H 0.3057 1.1857 0.4363 0.078 Uiso 0.336(6) 1 calc PR A 2
H23E H 0.3421 1.0517 0.4184 0.078 Uiso 0.336(6) 1 calc PR A 2
H23F H 0.3873 1.1272 0.4652 0.078 Uiso 0.336(6) 1 calc PR A 2
C20 C 0.21125(17) 0.9906(3) 0.46033(10) 0.0371(6) Uani 1 1 d . A .
C21 C 0.17675(17) 0.8997(3) 0.48812(11) 0.0427(7) Uani 1 1 d . . .
H21A H 0.1226 0.8783 0.4786 0.051 Uiso 1 1 calc R A .
C22 C 0.22018(18) 0.8406(3) 0.52904(11) 0.0440(7) Uani 1 1 d . A .
H22A H 0.1946 0.7804 0.5467 0.053 Uiso 1 1 calc R . .
C24 C -0.02646(18) 0.9628(3) 0.36659(11) 0.0391(7) Uani 1 1 d . . .
C25 C -0.0173(2) 0.8076(3) 0.37072(14) 0.0583(9) Uani 1 1 d . . .
H25A H -0.0694 0.7657 0.3664 0.087 Uiso 1 1 calc R . .
H25B H 0.0133 0.7843 0.4022 0.087 Uiso 1 1 calc R . .
H25C H 0.0099 0.7746 0.3462 0.087 Uiso 1 1 calc R . .
C26 C -0.0773(2) 1.0049(4) 0.40301(13) 0.0565(9) Uani 1 1 d . . .
H26A H -0.1279 0.9578 0.3957 0.085 Uiso 1 1 calc R . .
H26B H -0.0862 1.1025 0.4011 0.085 Uiso 1 1 calc R . .
H26C H -0.0498 0.9808 0.4352 0.085 Uiso 1 1 calc R . .
C27 C -0.0732(2) 0.9973(4) 0.31621(12) 0.0607(9) Uani 1 1 d . . .
H27A H -0.1238 0.9503 0.3106 0.091 Uiso 1 1 calc R . .
H27B H -0.0431 0.9687 0.2924 0.091 Uiso 1 1 calc R . .
H27C H -0.0822 1.0948 0.3137 0.091 Uiso 1 1 calc R . .
C28 C 0.1881(2) 1.0934(3) 0.29933(11) 0.0498(8) Uani 1 1 d . . .
H28A H 0.2086 1.0192 0.2815 0.060 Uiso 1 1 calc R . .
C29 C 0.2583(3) 1.1865(4) 0.31764(15) 0.0722(11) Uani 1 1 d . . .
H29A H 0.2805 1.2183 0.2908 0.108 Uiso 1 1 calc R . .
H29B H 0.2985 1.1367 0.3399 0.108 Uiso 1 1 calc R . .
H29C H 0.2407 1.2640 0.3340 0.108 Uiso 1 1 calc R . .
C30 C 0.1220(3) 1.1622(4) 0.26349(13) 0.0734(12) Uani 1 1 d . . .
H30A H 0.1435 1.1989 0.2371 0.110 Uiso 1 1 calc R . .
H30B H 0.0993 1.2354 0.2793 0.110 Uiso 1 1 calc R . .
H30C H 0.0810 1.0960 0.2513 0.110 Uiso 1 1 calc R . .
C31 C 0.1745(2) 0.8279(3) 0.34336(12) 0.0501(8) Uani 1 1 d . . .
H31A H 0.1525 0.7777 0.3680 0.060 Uiso 1 1 calc R . .
C32 C 0.2644(2) 0.8067(4) 0.35538(17) 0.0755(12) Uani 1 1 d . . .
H32A H 0.2762 0.7103 0.3539 0.113 Uiso 1 1 calc R . .
H32B H 0.2855 0.8407 0.3875 0.113 Uiso 1 1 calc R . .
H32C H 0.2887 0.8557 0.3324 0.113 Uiso 1 1 calc R . .
C33 C 0.1371(3) 0.7651(4) 0.29483(14) 0.0721(12) Uani 1 1 d . . .
H33A H 0.1459 0.6675 0.2960 0.108 Uiso 1 1 calc R . .
H33B H 0.1612 0.8047 0.2699 0.108 Uiso 1 1 calc R . .
H33C H 0.0805 0.7834 0.2878 0.108 Uiso 1 1 calc R . .
C34 C 0.1037(2) 1.3708(3) 0.37693(13) 0.0502(8) Uani 1 1 d . . .
H34A H 0.1334 1.3466 0.3517 0.060 Uiso 1 1 calc R . .
C35 C 0.1561(3) 1.4740(4) 0.40820(17) 0.0848(14) Uani 1 1 d . . .
H35A H 0.1691 1.5474 0.3883 0.127 Uiso 1 1 calc R . .
H35B H 0.2045 1.4298 0.4245 0.127 Uiso 1 1 calc R . .
H35C H 0.1280 1.5106 0.4318 0.127 Uiso 1 1 calc R . .
C36 C 0.0258(2) 1.4302(4) 0.34974(16) 0.0747(12) Uani 1 1 d . . .
H36A H 0.0368 1.5010 0.3282 0.112 Uiso 1 1 calc R . .
H36B H -0.0036 1.4685 0.3724 0.112 Uiso 1 1 calc R . .
H36C H -0.0054 1.3587 0.3313 0.112 Uiso 1 1 calc R . .
C37 C 0.0574(2) 1.2373(3) 0.46426(11) 0.0471(8) Uani 1 1 d . . .
H37A H 0.0388 1.1480 0.4738 0.057 Uiso 1 1 calc R . .
C38 C 0.1254(2) 1.2802(4) 0.50534(12) 0.0651(10) Uani 1 1 d . . .
H38A H 0.1064 1.2816 0.5353 0.098 Uiso 1 1 calc R . .
H38B H 0.1438 1.3704 0.4989 0.098 Uiso 1 1 calc R . .
H38C H 0.1688 1.2157 0.5078 0.098 Uiso 1 1 calc R . .
C39 C -0.0135(2) 1.3345(4) 0.46082(15) 0.0672(11) Uani 1 1 d . . .
H39A H -0.0336 1.3302 0.4903 0.101 Uiso 1 1 calc R . .
H39B H -0.0550 1.3079 0.4340 0.101 Uiso 1 1 calc R . .
H39C H 0.0034 1.4268 0.4559 0.101 Uiso 1 1 calc R . .

loop_
_atom_site_aniso_label
_atom_site_aniso_U_11
_atom_site_aniso_U_22
_atom_site_aniso_U_33
_atom_site_aniso_U_23
_atom_site_aniso_U_13
_atom_site_aniso_U_12
P1 0.0400(4) 0.0388(4) 0.0422(4) 0.0014(3) -0.0056(3) -0.0028(3)
P2 0.0387(4) 0.0511(5) 0.0441(5) 0.0007(4) 0.0103(3) 0.0060(4)
P3 0.0471(4) 0.0313(4) 0.0330(4) 0.0070(3) 0.0133(3) 0.0036(3)
P4 0.0410(4) 0.0268(3) 0.0367(4) -0.0006(3) 0.0048(3) -0.0024(3)
B1 0.0357(17) 0.0374(17) 0.0335(17) 0.0017(14) -0.0002(13) 0.0053(13)
B2 0.0372(18) 0.0447(19) 0.0424(19) 0.0090(16) 0.0041(15) -0.0009(15)
B3 0.0429(18) 0.0289(15) 0.0307(16) 0.0026(13) 0.0057(14) 0.0020(13)
B4 0.0409(18) 0.0326(16) 0.0345(17) 0.0056(13) 0.0113(14) -0.0019(14)
C1 0.0438(17) 0.0363(15) 0.0357(16) 0.0030(12) 0.0074(13) 0.0008(13)
C2 0.063(2) 0.057(2) 0.078(3) -0.0042(19) 0.039(2) -0.0044(18)
C3 0.066(2) 0.057(2) 0.063(2) -0.0061(18) 0.0177(18) -0.0227(18)
C4 0.072(3) 0.073(3) 0.070(3) 0.039(2) 0.009(2) 0.001(2)
C5 0.057(2) 0.0389(17) 0.062(2) -0.0091(16) -0.0048(17) 0.0016(15)
C6 0.081(3) 0.0350(19) 0.127(4) 0.000(2) 0.001(3) 0.0029(19)
C7 0.095(3) 0.082(3) 0.069(3) -0.035(2) 0.002(2) 0.011(2)
C8 0.039(3) 0.066(4) 0.058(3) -0.010(3) -0.005(3) 0.001(3)
C9 0.054(5) 0.076(5) 0.096(6) -0.026(5) -0.003(4) -0.028(4)
C10 0.059(5) 0.107(6) 0.049(4) -0.013(4) -0.020(4) 0.005(4)
C11 0.059(2) 0.074(3) 0.053(2) -0.0189(19) 0.0172(17) 0.0024(19)
C12 0.081(3) 0.131(4) 0.054(2) -0.019(3) 0.023(2) 0.001(3)
C13 0.103(4) 0.072(3) 0.110(4) -0.038(3) 0.039(3) 0.000(3)
C14 0.047(4) 0.068(5) 0.118(6) 0.012(5) 0.022(4) 0.009(3)
C15 0.040(3) 0.105(6) 0.080(5) -0.018(4) 0.023(3) -0.013(3)
C16 0.060(5) 0.100(7) 0.109(6) 0.003(5) -0.001(4) 0.040(5)
C17 0.0410(16) 0.0463(17) 0.0367(16) 0.0082(13) 0.0042(13) -0.0011(13)
C18 0.0418(18) 0.061(2) 0.0476(19) 0.0137(16) 0.0044(14) -0.0101(15)
C23 0.058(4) 0.118(6) 0.082(5) 0.056(4) -0.007(3) -0.030(4)
C19 0.0456(18) 0.0515(18) 0.0443(18) 0.0171(15) 0.0080(14) -0.0080(15)
C20 0.0390(16) 0.0373(15) 0.0352(15) 0.0062(12) 0.0080(12) 0.0017(12)
C21 0.0324(15) 0.0512(18) 0.0438(17) 0.0141(14) 0.0058(13) 0.0000(13)
C22 0.0403(16) 0.0487(17) 0.0442(18) 0.0161(14) 0.0110(13) 0.0011(14)
C24 0.0443(17) 0.0307(14) 0.0416(16) -0.0050(12) 0.0068(13) -0.0035(12)
C25 0.059(2) 0.0328(16) 0.085(3) -0.0053(17) 0.0193(19) -0.0092(15)
C26 0.0466(19) 0.058(2) 0.069(2) -0.0176(18) 0.0208(17) -0.0131(16)
C27 0.056(2) 0.066(2) 0.053(2) -0.0071(18) -0.0071(17) -0.0069(18)
C28 0.068(2) 0.0468(18) 0.0400(18) 0.0089(14) 0.0246(16) 0.0018(16)
C29 0.084(3) 0.065(2) 0.079(3) 0.010(2) 0.042(2) -0.014(2)
C30 0.105(3) 0.070(3) 0.046(2) 0.0223(19) 0.018(2) 0.010(2)
C31 0.069(2) 0.0368(16) 0.052(2) 0.0076(14) 0.0310(17) 0.0118(15)
C32 0.080(3) 0.054(2) 0.103(3) 0.013(2) 0.042(2) 0.027(2)
C33 0.118(4) 0.045(2) 0.063(2) -0.0106(18) 0.044(2) -0.002(2)
C34 0.057(2) 0.0313(15) 0.061(2) 0.0091(15) 0.0079(16) -0.0049(14)
C35 0.099(3) 0.046(2) 0.098(3) 0.009(2) -0.007(3) -0.032(2)
C36 0.079(3) 0.047(2) 0.091(3) 0.020(2) 0.000(2) 0.0116(19)
C37 0.058(2) 0.0381(16) 0.0468(18) -0.0124(14) 0.0139(15) -0.0103(14)
C38 0.080(3) 0.067(2) 0.047(2) -0.0148(18) 0.0097(18) -0.013(2)
C39 0.067(2) 0.055(2) 0.085(3) -0.029(2) 0.027(2) -0.0025(18)

loop_
_atom_type_symbol
_atom_type_description
_atom_type_scat_dispersion_real
_atom_type_scat_dispersion_imag
_atom_type_scat_source
C C 0.0033 0.0016 'International Tables Vol C Tables 4.2.6.8 and 6.1.1.4'
H H 0.0000 0.0000 'International Tables Vol C Tables 4.2.6.8 and 6.1.1.4'
B B 0.0013 0.0007 'International Tables Vol C Tables 4.2.6.8 and 6.1.1.4'
P P 0.1023 0.0942 'International Tables Vol C Tables 4.2.6.8 and 6.1.1.4'

loop_
_geom_angle_atom_site_label_1
_geom_angle_atom_site_label_2
_geom_angle_atom_site_label_3
_geom_angle
_geom_angle_site_symmetry_1
_geom_angle_site_symmetry_3
_geom_angle_publ_flag
C5 P1 C8 114.5(3) . . ?
C5 P1 B2 110.36(16) . . ?
C8 P1 B2 122.6(3) . . ?
C5 P1 C8D 96.7(4) . . ?
C8 P1 C8D 18.1(4) . . ?
B2 P1 C8D 137.5(4) . . ?
C5 P1 B1 114.48(15) . . ?
C8 P1 B1 123.9(2) . . ?
B2 P1 B1 59.62(15) . . ?
C8D P1 B1 136.2(4) . . ?
C11 P2 C14 104.7(3) . . ?
C11 P2 C14D 100.4(5) . . ?
C14 P2 C14D 14.3(4) . . ?
C11 P2 B2 108.30(17) . . ?
C14 P2 B2 127.2(3) . . ?
C14D P2 B2 140.3(4) . . ?
C11 P2 B1 115.01(16) . . ?
C14 P2 B1 134.6(3) . . ?
C14D P2 B1 129.9(4) . . ?
B2 P2 B1 59.52(15) . . ?
C31 P3 B4 110.03(15) . . ?
C31 P3 C28 103.36(15) . . ?
B4 P3 C28 131.22(15) . . ?
C31 P3 B3 114.51(14) . . ?
B4 P3 B3 59.36(14) . . ?
C28 P3 B3 133.09(14) . . ?
C37 P4 C34 110.65(15) . . ?
C37 P4 B4 109.45(15) . . ?
C34 P4 B4 127.22(15) . . ?
C37 P4 B3 115.36(14) . . ?
C34 P4 B3 125.92(15) . . ?
B4 P4 B3 59.19(14) . . ?
C1 B1 B2 147.6(2) . . ?
C1 B1 P2 130.5(2) . . ?
B2 B1 P2 59.83(16) . . ?
C1 B1 P1 131.2(2) . . ?
B2 B1 P1 59.22(15) . . ?
P2 B1 P1 97.50(16) . . ?
C17 B2 P1 133.1(3) . . ?
C17 B2 B1 139.2(3) . . ?
P1 B2 B1 61.16(15) . . ?
C17 B2 P2 127.5(3) . . ?
P1 B2 P2 99.33(16) . . ?
B1 B2 P2 60.65(15) . . ?
C24 B3 B4 147.5(2) . . ?
C24 B3 P4 131.5(2) . . ?
B4 B3 P4 59.87(14) . . ?
C24 B3 P3 130.4(2) . . ?
B4 B3 P3 59.48(15) . . ?
P4 B3 P3 97.12(15) . . ?
C20 B4 B3 139.5(2) . . ?
C20 B4 P3 130.9(2) . . ?
B3 B4 P3 61.17(15) . . ?
C20 B4 P4 130.2(2) . . ?
B3 B4 P4 60.94(14) . . ?
P3 B4 P4 98.93(15) . . ?
C2 C1 C4 108.7(3) . . ?
C2 C1 C3 106.1(3) . . ?
C4 C1 C3 107.8(3) . . ?
C2 C1 B1 112.9(3) . . ?
C4 C1 B1 109.1(3) . . ?
C3 C1 B1 112.0(3) . . ?
C1 C2 H2A 109.5 . . ?
C1 C2 H2B 109.5 . . ?
H2A C2 H2B 109.5 . . ?
C1 C2 H2C 109.5 . . ?
H2A C2 H2C 109.5 . . ?
H2B C2 H2C 109.5 . . ?
C1 C3 H3A 109.5 . . ?
C1 C3 H3B 109.5 . . ?
H3A C3 H3B 109.5 . . ?
C1 C3 H3C 109.5 . . ?
H3A C3 H3C 109.5 . . ?
H3B C3 H3C 109.5 . . ?
C1 C4 H4A 109.5 . . ?
C1 C4 H4B 109.5 . . ?
H4A C4 H4B 109.5 . . ?
C1 C4 H4C 109.5 . . ?
H4A C4 H4C 109.5 . . ?
H4B C4 H4C 109.5 . . ?
C6 C5 C7 111.0(3) . . ?
C6 C5 P1 111.9(3) . . ?
C7 C5 P1 114.8(3) . . ?
C6 C5 H5A 106.2 . . ?
C7 C5 H5A 106.2 . . ?
P1 C5 H5A 106.2 . . ?
C5 C6 H6A 109.5 . . ?
C5 C6 H6B 109.5 . . ?
H6A C6 H6B 109.5 . . ?
C5 C6 H6C 109.5 . . ?
H6A C6 H6C 109.5 . . ?
H6B C6 H6C 109.5 . . ?
C5 C7 H7A 109.5 . . ?
C5 C7 H7B 109.5 . . ?
H7A C7 H7B 109.5 . . ?
C5 C7 H7C 109.5 . . ?
H7A C7 H7C 109.5 . . ?
H7B C7 H7C 109.5 . . ?
C9 C8 C10 117.2(6) . . ?
C9 C8 P1 113.2(5) . . ?
C10 C8 P1 110.3(4) . . ?
C9 C8 H8A 104.9 . . ?
C10 C8 H8A 104.9 . . ?
P1 C8 H8A 104.9 . . ?
C9D C8D C10D 107.8(12) . . ?
C9D C8D P1 110.2(11) . . ?
C10D C8D P1 111.6(10) . . ?
C9D C8D H8DA 109.1 . . ?
C10D C8D H8DA 109.1 . . ?
P1 C8D H8DA 109.1 . . ?
C8D C9D H9DA 109.5 . . ?
C8D C9D H9DB 109.5 . . ?
H9DA C9D H9DB 109.5 . . ?
C8D C9D H9DC 109.5 . . ?
H9DA C9D H9DC 109.5 . . ?
H9DB C9D H9DC 109.5 . . ?
C8D C10D H10D 109.5 . . ?
C8D C10D H10E 109.5 . . ?
H10D C10D H10E 109.5 . . ?
C8D C10D H10F 109.5 . . ?
H10D C10D H10F 109.5 . . ?
H10E C10D H10F 109.5 . . ?
C13 C11 C12 111.4(3) . . ?
C13 C11 P2 114.3(3) . . ?
C12 C11 P2 110.1(3) . . ?
C13 C11 H11A 106.8 . . ?
C12 C11 H11A 106.8 . . ?
P2 C11 H11A 106.8 . . ?
C11 C12 H12A 109.5 . . ?
C11 C12 H12B 109.5 . . ?
H12A C12 H12B 109.5 . . ?
C11 C12 H12C 109.5 . . ?
H12A C12 H12C 109.5 . . ?
H12B C12 H12C 109.5 . . ?
C11 C13 H13A 109.5 . . ?
C11 C13 H13B 109.5 . . ?
H13A C13 H13B 109.5 . . ?
C11 C13 H13C 109.5 . . ?
H13A C13 H13C 109.5 . . ?
H13B C13 H13C 109.5 . . ?
C15 C14 C16 117.6(7) . . ?
C15 C14 P2 115.6(4) . . ?
C16 C14 P2 111.7(5) . . ?
C15 C14 H14A 103.1 . . ?
C16 C14 H14A 103.1 . . ?
P2 C14 H14A 103.1 . . ?
C16D C14D C15D 112.1(11) . . ?
C16D C14D P2 116.5(10) . . ?
C15D C14D P2 110.8(10) . . ?
C16D C14D H14B 105.5 . . ?
C15D C14D H14B 105.5 . . ?
P2 C14D H14B 105.5 . . ?
C14D C15D H15D 109.5 . . ?
C14D C15D H15E 109.5 . . ?
H15D C15D H15E 109.5 . . ?
C14D C15D H15F 109.5 . . ?
H15D C15D H15F 109.5 . . ?
H15E C15D H15F 109.5 . . ?
C14D C16D H16D 109.5 . . ?
C14D C16D H16E 109.5 . . ?
H16D C16D H16E 109.5 . . ?
C14D C16D H16F 109.5 . . ?
H16D C16D H16F 109.5 . . ?
H16E C16D H16F 109.5 . . ?
C22 C17 C18 116.7(3) . . ?
C22 C17 B2 119.9(3) . . ?
C18 C17 B2 123.3(3) . . ?
C19 C18 C17 120.5(3) . . ?
C19 C18 C23 118.2(3) . . ?
C17 C18 C23 121.2(3) . . ?
C19 C18 H18A 119.7 . . ?
C17 C18 H18A 119.7 . . ?
C23 C18 H18A 2.7 . . ?
C18 C23 H23A 109.5 . . ?
C18 C23 H23B 109.5 . . ?
C18 C23 H23C 109.5 . . ?
C20 C19 C18 122.7(3) . . ?
C20 C19 C23D 119.9(5) . . ?
C18 C19 C23D 117.0(5) . . ?
C20 C19 H19A 118.6 . . ?
C18 C19 H19A 118.6 . . ?
C23D C19 H19A 5.8 . . ?
C19 C23D H23D 109.5 . . ?
C19 C23D H23E 109.5 . . ?
H23D C23D H23E 109.5 . . ?
C19 C23D H23F 109.5 . . ?
H23D C23D H23F 109.5 . . ?
H23E C23D H23F 109.5 . . ?
C19 C20 C21 116.2(3) . . ?
C19 C20 B4 124.1(3) . . ?
C21 C20 B4 119.8(3) . . ?
C22 C21 C20 121.7(3) . . ?
C22 C21 H21A 119.2 . . ?
C20 C21 H21A 119.2 . . ?
C21 C22 C17 122.2(3) . . ?
C21 C22 H22A 118.9 . . ?
C17 C22 H22A 118.9 . . ?
C27 C24 C25 108.5(3) . . ?
C27 C24 C26 107.9(3) . . ?
C25 C24 C26 106.2(3) . . ?
C27 C24 B3 109.8(3) . . ?
C25 C24 B3 112.2(3) . . ?
C26 C24 B3 112.1(2) . . ?
C24 C25 H25A 109.5 . . ?
C24 C25 H25B 109.5 . . ?
H25A C25 H25B 109.5 . . ?
C24 C25 H25C 109.5 . . ?
H25A C25 H25C 109.5 . . ?
H25B C25 H25C 109.5 . . ?
C24 C26 H26A 109.5 . . ?
C24 C26 H26B 109.5 . . ?
H26A C26 H26B 109.5 . . ?
C24 C26 H26C 109.5 . . ?
H26A C26 H26C 109.5 . . ?
H26B C26 H26C 109.5 . . ?
C24 C27 H27A 109.5 . . ?
C24 C27 H27B 109.5 . . ?
H27A C27 H27B 109.5 . . ?
C24 C27 H27C 109.5 . . ?
H27A C27 H27C 109.5 . . ?
H27B C27 H27C 109.5 . . ?
C29 C28 C30 113.4(3) . . ?
C29 C28 P3 112.7(2) . . ?
C30 C28 P3 111.6(3) . . ?
C29 C28 H28A 106.2 . . ?
C30 C28 H28A 106.2 . . ?
P3 C28 H28A 106.2 . . ?
C28 C29 H29A 109.5 . . ?
C28 C29 H29B 109.5 . . ?
H29A C29 H29B 109.5 . . ?
C28 C29 H29C 109.5 . . ?
H29A C29 H29C 109.5 . . ?
H29B C29 H29C 109.5 . . ?
C28 C30 H30A 109.5 . . ?
C28 C30 H30B 109.5 . . ?
H30A C30 H30B 109.5 . . ?
C28 C30 H30C 109.5 . . ?
H30A C30 H30C 109.5 . . ?
H30B C30 H30C 109.5 . . ?
C32 C31 C33 111.7(3) . . ?
C32 C31 P3 111.0(3) . . ?
C33 C31 P3 113.8(2) . . ?
C32 C31 H31A 106.6 . . ?
C33 C31 H31A 106.6 . . ?
P3 C31 H31A 106.6 . . ?
C31 C32 H32A 109.5 . . ?
C31 C32 H32B 109.5 . . ?
H32A C32 H32B 109.5 . . ?
C31 C32 H32C 109.5 . . ?
H32A C32 H32C 109.5 . . ?
H32B C32 H32C 109.5 . . ?
C31 C33 H33A 109.5 . . ?
C31 C33 H33B 109.5 . . ?
H33A C33 H33B 109.5 . . ?
C31 C33 H33C 109.5 . . ?
H33A C33 H33C 109.5 . . ?
H33B C33 H33C 109.5 . . ?
C35 C34 C36 113.6(3) . . ?
C35 C34 P4 114.7(3) . . ?
C36 C34 P4 113.2(2) . . ?
C35 C34 H34A 104.7 . . ?
C36 C34 H34A 104.7 . . ?
P4 C34 H34A 104.7 . . ?
C34 C35 H35A 109.5 . . ?
C34 C35 H35B 109.5 . . ?
H35A C35 H35B 109.5 . . ?
C34 C35 H35C 109.5 . . ?
H35A C35 H35C 109.5 . . ?
H35B C35 H35C 109.5 . . ?
C34 C36 H36A 109.5 . . ?
C34 C36 H36B 109.5 . . ?
H36A C36 H36B 109.5 . . ?
C34 C36 H36C 109.5 . . ?
H36A C36 H36C 109.5 . . ?
H36B C36 H36C 109.5 . . ?
C39 C37 C38 110.6(3) . . ?
C39 C37 P4 115.2(2) . . ?
C38 C37 P4 112.8(2) . . ?
C39 C37 H37A 105.8 . . ?
C38 C37 H37A 105.8 . . ?
P4 C37 H37A 105.8 . . ?
C37 C38 H38A 109.5 . . ?
C37 C38 H38B 109.5 . . ?
H38A C38 H38B 109.5 . . ?
C37 C38 H38C 109.5 . . ?
H38A C38 H38C 109.5 . . ?
H38B C38 H38C 109.5 . . ?
C37 C39 H39A 109.5 . . ?
C37 C39 H39B 109.5 . . ?
H39A C39 H39B 109.5 . . ?
C37 C39 H39C 109.5 . . ?
H39A C39 H39C 109.5 . . ?
H39B C39 H39C 109.5 . . ?

loop_
_geom_bond_atom_site_label_1
_geom_bond_atom_site_label_2
_geom_bond_distance
_geom_bond_site_symmetry_2
_geom_bond_publ_flag
P1 C5 1.850(4) . ?
P1 C8 1.868(4) . ?
P1 B2 1.869(4) . ?
P1 C8D 1.890(8) . ?
P1 B1 1.906(3) . ?
P2 C11 1.848(4) . ?
P2 C14 1.874(5) . ?
P2 C14D 1.877(8) . ?
P2 B2 1.883(4) . ?
P2 B1 1.898(4) . ?
P3 C31 1.847(3) . ?
P3 B4 1.872(3) . ?
P3 C28 1.875(3) . ?
P3 B3 1.904(3) . ?
P4 C37 1.851(3) . ?
P4 C34 1.856(3) . ?
P4 B4 1.883(3) . ?
P4 B3 1.903(3) . ?
B1 C1 1.600(4) . ?
B1 B2 1.877(5) . ?
B2 C17 1.573(4) . ?
B3 C24 1.601(4) . ?
B3 B4 1.870(5) . ?
B4 C20 1.570(4) . ?
C1 C2 1.517(4) . ?
C1 C4 1.526(4) . ?
C1 C3 1.536(4) . ?
C2 H2A 0.9700 . ?
C2 H2B 0.9700 . ?
C2 H2C 0.9700 . ?
C3 H3A 0.9700 . ?
C3 H3B 0.9700 . ?
C3 H3C 0.9700 . ?
C4 H4A 0.9700 . ?
C4 H4B 0.9700 . ?
C4 H4C 0.9700 . ?
C5 C6 1.526(5) . ?
C5 C7 1.534(5) . ?
C5 H5A 0.9900 . ?
C6 H6A 0.9700 . ?
C6 H6B 0.9700 . ?
C6 H6C 0.9700 . ?
C7 H7A 0.9700 . ?
C7 H7B 0.9700 . ?
C7 H7C 0.9700 . ?
C8 C9 1.513(6) . ?
C8 C10 1.527(6) . ?
C8 H8A 0.9900 . ?
C9 H9A 0.9700 . ?
C9 H9B 0.9700 . ?
C9 H9C 0.9700 . ?
C10 H10A 0.9700 . ?
C10 H10B 0.9700 . ?
C10 H10C 0.9700 . ?
C8D C9D 1.527(8) . ?
C8D C10D 1.530(8) . ?
C8D H8DA 0.9900 . ?
C9D H9DA 0.9700 . ?
C9D H9DB 0.9700 . ?
C9D H9DC 0.9700 . ?
C10D H10D 0.9700 . ?
C10D H10E 0.9700 . ?
C10D H10F 0.9700 . ?
C11 C13 1.519(6) . ?
C11 C12 1.537(6) . ?
C11 H11A 0.9900 . ?
C12 H12A 0.9700 . ?
C12 H12B 0.9700 . ?
C12 H12C 0.9700 . ?
C13 H13A 0.9700 . ?
C13 H13B 0.9700 . ?
C13 H13C 0.9700 . ?
C14 C15 1.491(7) . ?
C14 C16 1.495(6) . ?
C14 H14A 0.9900 . ?
C15 H15A 0.9700 . ?
C15 H15B 0.9700 . ?
C15 H15C 0.9700 . ?
C16 H16A 0.9700 . ?
C16 H16B 0.9700 . ?
C16 H16C 0.9700 . ?
C14D C16D 1.493(8) . ?
C14D C15D 1.496(8) . ?
C14D H14B 0.9900 . ?
C15D H15D 0.9700 . ?
C15D H15E 0.9700 . ?
C15D H15F 0.9700 . ?
C16D H16D 0.9700 . ?
C16D H16E 0.9700 . ?
C16D H16F 0.9700 . ?
C17 C22 1.391(4) . ?
C17 C18 1.402(4) . ?
C18 C19 1.391(4) . ?
C18 C23 1.539(6) . ?
C18 H18A 0.9400 . ?
C23 H23A 0.9700 . ?
C23 H23B 0.9700 . ?
C23 H23C 0.9700 . ?
C19 C20 1.387(4) . ?
C19 C23D 1.506(8) . ?
C19 H19A 0.9400 . ?
C23D H23D 0.9700 . ?
C23D H23E 0.9700 . ?
C23D H23F 0.9700 . ?
C20 C21 1.400(4) . ?
C21 C22 1.378(4) . ?
C21 H21A 0.9400 . ?
C22 H22A 0.9400 . ?
C24 C27 1.533(4) . ?
C24 C25 1.534(4) . ?
C24 C26 1.538(4) . ?
C25 H25A 0.9700 . ?
C25 H25B 0.9700 . ?
C25 H25C 0.9700 . ?
C26 H26A 0.9700 . ?
C26 H26B 0.9700 . ?
C26 H26C 0.9700 . ?
C27 H27A 0.9700 . ?
C27 H27B 0.9700 . ?
C27 H27C 0.9700 . ?
C28 C29 1.521(5) . ?
C28 C30 1.524(5) . ?
C28 H28A 0.9900 . ?
C29 H29A 0.9700 . ?
C29 H29B 0.9700 . ?
C29 H29C 0.9700 . ?
C30 H30A 0.9700 . ?
C30 H30B 0.9700 . ?
C30 H30C 0.9700 . ?
C31 C32 1.529(5) . ?
C31 C33 1.530(5) . ?
C31 H31A 0.9900 . ?
C32 H32A 0.9700 . ?
C32 H32B 0.9700 . ?
C32 H32C 0.9700 . ?
C33 H33A 0.9700 . ?
C33 H33B 0.9700 . ?
C33 H33C 0.9700 . ?
C34 C35 1.518(5) . ?
C34 C36 1.521(5) . ?
C34 H34A 0.9900 . ?
C35 H35A 0.9700 . ?
C35 H35B 0.9700 . ?
C35 H35C 0.9700 . ?
C36 H36A 0.9700 . ?
C36 H36B 0.9700 . ?
C36 H36C 0.9700 . ?
C37 C39 1.535(5) . ?
C37 C38 1.536(5) . ?
C37 H37A 0.9900 . ?
C38 H38A 0.9700 . ?
C38 H38B 0.9700 . ?
C38 H38C 0.9700 . ?
C39 H39A 0.9700 . ?
C39 H39B 0.9700 . ?
C39 H39C 0.9700 . ?

loop_
_geom_torsion_atom_site_label_1
_geom_torsion_atom_site_label_2
_geom_torsion_atom_site_label_3
_geom_torsion_atom_site_label_4
_geom_torsion
_geom_torsion_site_symmetry_1
_geom_torsion_site_symmetry_2
_geom_torsion_site_symmetry_3
_geom_torsion_site_symmetry_4
_geom_torsion_publ_flag
C11 P2 B1 C1 44.7(3) . . . . ?
C14 P2 B1 C1 -104.0(4) . . . . ?
C14D P2 B1 C1 -85.8(6) . . . . ?
B2 P2 B1 C1 142.0(3) . . . . ?
C11 P2 B1 B2 -97.3(2) . . . . ?
C14 P2 B1 B2 113.9(4) . . . . ?
C14D P2 B1 B2 132.1(5) . . . . ?
C11 P2 B1 P1 -144.98(16) . . . . ?
C14 P2 B1 P1 66.2(4) . . . . ?
C14D P2 B1 P1 84.5(5) . . . . ?
B2 P2 B1 P1 -47.66(15) . . . . ?
C5 P1 B1 C1 -41.6(3) . . . . ?
C8 P1 B1 C1 107.3(4) . . . . ?
B2 P1 B1 C1 -141.7(3) . . . . ?
C8D P1 B1 C1 89.7(6) . . . . ?
C5 P1 B1 B2 100.15(19) . . . . ?
C8 P1 B1 B2 -111.0(3) . . . . ?
C8D P1 B1 B2 -128.6(6) . . . . ?
C5 P1 B1 P2 148.21(15) . . . . ?
C8 P1 B1 P2 -62.9(3) . . . . ?
B2 P1 B1 P2 48.06(15) . . . . ?
C8D P1 B1 P2 -80.5(6) . . . . ?
C5 P1 B2 C17 24.8(4) . . . . ?
C8 P1 B2 C17 -114.9(4) . . . . ?
C8D P1 B2 C17 -101.3(6) . . . . ?
B1 P1 B2 C17 132.0(4) . . . . ?
C5 P1 B2 B1 -107.14(18) . . . . ?
C8 P1 B2 B1 113.2(3) . . . . ?
C8D P1 B2 B1 126.7(5) . . . . ?
C5 P1 B2 P2 -156.03(15) . . . . ?
C8 P1 B2 P2 64.3(3) . . . . ?
C8D P1 B2 P2 77.8(6) . . . . ?
B1 P1 B2 P2 -48.89(15) . . . . ?
C1 B1 B2 C17 -4.4(8) . . . . ?
P2 B1 B2 C17 114.7(4) . . . . ?
P1 B1 B2 C17 -123.8(4) . . . . ?
C1 B1 B2 P1 119.4(5) . . . . ?
P2 B1 B2 P1 -121.46(15) . . . . ?
C1 B1 B2 P2 -119.1(5) . . . . ?
P1 B1 B2 P2 121.46(15) . . . . ?
C11 P2 B2 C17 -22.8(3) . . . . ?
C14 P2 B2 C17 103.2(4) . . . . ?
C14D P2 B2 C17 111.2(7) . . . . ?
B1 P2 B2 C17 -131.6(3) . . . . ?
C11 P2 B2 P1 158.01(16) . . . . ?
C14 P2 B2 P1 -76.0(4) . . . . ?
C14D P2 B2 P1 -68.0(7) . . . . ?
B1 P2 B2 P1 49.22(15) . . . . ?
C11 P2 B2 B1 108.79(19) . . . . ?
C14 P2 B2 B1 -125.2(4) . . . . ?
C14D P2 B2 B1 -117.2(7) . . . . ?
C37 P4 B3 C24 43.6(3) . . . . ?
C34 P4 B3 C24 -102.0(3) . . . . ?
B4 P4 B3 C24 142.1(3) . . . . ?
C37 P4 B3 B4 -98.42(18) . . . . ?
C34 P4 B3 B4 115.96(19) . . . . ?
C37 P4 B3 P3 -146.79(14) . . . . ?
C34 P4 B3 P3 67.6(2) . . . . ?
B4 P4 B3 P3 -48.37(14) . . . . ?
C31 P3 B3 C24 -42.0(3) . . . . ?
B4 P3 B3 C24 -141.6(3) . . . . ?
C28 P3 B3 C24 98.7(3) . . . . ?
C31 P3 B3 B4 99.64(18) . . . . ?
C28 P3 B3 B4 -119.6(2) . . . . ?
C31 P3 B3 P4 148.26(15) . . . . ?
B4 P3 B3 P4 48.63(14) . . . . ?
C28 P3 B3 P4 -71.0(2) . . . . ?
C24 B3 B4 C20 -1.9(7) . . . . ?
P4 B3 B4 C20 119.1(4) . . . . ?
P3 B3 B4 C20 -120.3(4) . . . . ?
C24 B3 B4 P3 118.4(5) . . . . ?
P4 B3 B4 P3 -120.57(14) . . . . ?
C24 B3 B4 P4 -121.0(5) . . . . ?
P3 B3 B4 P4 120.57(14) . . . . ?
C31 P3 B4 C20 24.9(3) . . . . ?
C28 P3 B4 C20 -105.3(3) . . . . ?
B3 P3 B4 C20 132.2(3) . . . . ?
C31 P3 B4 B3 -107.30(17) . . . . ?
C28 P3 B4 B3 122.4(2) . . . . ?
C31 P3 B4 P4 -156.92(15) . . . . ?
C28 P3 B4 P4 72.8(2) . . . . ?
B3 P3 B4 P4 -49.63(14) . . . . ?
C37 P4 B4 C20 -23.5(3) . . . . ?
C34 P4 B4 C20 114.1(3) . . . . ?
B3 P4 B4 C20 -132.1(3) . . . . ?
C37 P4 B4 B3 108.56(17) . . . . ?
C34 P4 B4 B3 -113.87(19) . . . . ?
C37 P4 B4 P3 158.33(14) . . . . ?
C34 P4 B4 P3 -64.1(2) . . . . ?
B3 P4 B4 P3 49.78(15) . . . . ?
B2 B1 C1 C2 -62.1(6) . . . . ?
P2 B1 C1 C2 -158.7(3) . . . . ?
P1 B1 C1 C2 34.2(4) . . . . ?
B2 B1 C1 C4 176.9(4) . . . . ?
P2 B1 C1 C4 80.3(4) . . . . ?
P1 B1 C1 C4 -86.9(3) . . . . ?
B2 B1 C1 C3 57.6(6) . . . . ?
P2 B1 C1 C3 -38.9(4) . . . . ?
P1 B1 C1 C3 153.9(3) . . . . ?
C8 P1 C5 C6 76.8(3) . . . . ?
B2 P1 C5 C6 -66.4(3) . . . . ?
C8D P1 C5 C6 80.2(4) . . . . ?
B1 P1 C5 C6 -131.4(3) . . . . ?
C8 P1 C5 C7 -50.9(4) . . . . ?
B2 P1 C5 C7 165.9(3) . . . . ?
C8D P1 C5 C7 -47.4(5) . . . . ?
B1 P1 C5 C7 101.0(3) . . . . ?
C5 P1 C8 C9 -56.8(7) . . . . ?
B2 P1 C8 C9 81.4(7) . . . . ?
C8D P1 C8 C9 -68.0(15) . . . . ?
B1 P1 C8 C9 154.4(6) . . . . ?
C5 P1 C8 C10 76.8(6) . . . . ?
B2 P1 C8 C10 -145.0(5) . . . . ?
C8D P1 C8 C10 65.6(14) . . . . ?
B1 P1 C8 C10 -72.0(7) . . . . ?
C5 P1 C8D C9D -109.8(10) . . . . ?
C8 P1 C8D C9D 59.9(15) . . . . ?
B2 P1 C8D C9D 20.5(13) . . . . ?
B1 P1 C8D C9D 113.7(10) . . . . ?
C5 P1 C8D C10D 130.5(9) . . . . ?
C8 P1 C8D C10D -59.8(14) . . . . ?
B2 P1 C8D C10D -99.2(10) . . . . ?
B1 P1 C8D C10D -6.0(13) . . . . ?
C14 P2 C11 C13 59.2(4) . . . . ?
C14D P2 C11 C13 45.3(5) . . . . ?
B2 P2 C11 C13 -162.5(3) . . . . ?
B1 P2 C11 C13 -98.3(3) . . . . ?
C14 P2 C11 C12 -67.1(4) . . . . ?
C14D P2 C11 C12 -81.0(5) . . . . ?
B2 P2 C11 C12 71.1(3) . . . . ?
B1 P2 C11 C12 135.3(3) . . . . ?
C11 P2 C14 C15 104.4(6) . . . . ?
C14D P2 C14 C15 178(3) . . . . ?
B2 P2 C14 C15 -23.0(8) . . . . ?
B1 P2 C14 C15 -104.7(6) . . . . ?
C11 P2 C14 C16 -117.5(6) . . . . ?
C14D P2 C14 C16 -44(2) . . . . ?
B2 P2 C14 C16 115.1(5) . . . . ?
B1 P2 C14 C16 33.4(8) . . . . ?
C11 P2 C14D C16D -105.9(11) . . . . ?
C14 P2 C14D C16D 145(3) . . . . ?
B2 P2 C14D C16D 118.0(10) . . . . ?
B1 P2 C14D C16D 29.7(13) . . . . ?
C11 P2 C14D C15D 124.4(11) . . . . ?
C14 P2 C14D C15D 15(2) . . . . ?
B2 P2 C14D C15D -11.6(15) . . . . ?
B1 P2 C14D C15D -100.0(11) . . . . ?
P1 B2 C17 C22 -96.5(4) . . . . ?
B1 B2 C17 C22 -2.3(6) . . . . ?
P2 B2 C17 C22 84.5(4) . . . . ?
P1 B2 C17 C18 87.2(4) . . . . ?
B1 B2 C17 C18 -178.5(4) . . . . ?
P2 B2 C17 C18 -91.7(4) . . . . ?
C22 C17 C18 C19 -1.4(5) . . . . ?
B2 C17 C18 C19 174.9(3) . . . . ?
C22 C17 C18 C23 176.0(5) . . . . ?
B2 C17 C18 C23 -7.6(6) . . . . ?
C17 C18 C19 C20 0.8(6) . . . . ?
C23 C18 C19 C20 -176.7(5) . . . . ?
C17 C18 C19 C23D -172.9(5) . . . . ?
C23 C18 C19 C23D 9.6(7) . . . . ?
C18 C19 C20 C21 0.2(5) . . . . ?
C23D C19 C20 C21 173.7(5) . . . . ?
C18 C19 C20 B4 179.7(3) . . . . ?
C23D C19 C20 B4 -6.8(7) . . . . ?
B3 B4 C20 C19 172.7(3) . . . . ?
P3 B4 C20 C19 80.9(4) . . . . ?
P4 B4 C20 C19 -96.7(4) . . . . ?
B3 B4 C20 C21 -7.8(5) . . . . ?
P3 B4 C20 C21 -99.6(3) . . . . ?
P4 B4 C20 C21 82.8(4) . . . . ?
C19 C20 C21 C22 -0.4(5) . . . . ?
B4 C20 C21 C22 180.0(3) . . . . ?
C20 C21 C22 C17 -0.3(5) . . . . ?
C18 C17 C22 C21 1.2(5) . . . . ?
B2 C17 C22 C21 -175.3(3) . . . . ?
B4 B3 C24 C27 -166.0(4) . . . . ?
P4 B3 C24 C27 95.9(3) . . . . ?
P3 B3 C24 C27 -70.5(3) . . . . ?
B4 B3 C24 C25 -45.2(6) . . . . ?
P4 B3 C24 C25 -143.3(3) . . . . ?
P3 B3 C24 C25 50.3(4) . . . . ?
B4 B3 C24 C26 74.1(5) . . . . ?
P4 B3 C24 C26 -24.0(4) . . . . ?
P3 B3 C24 C26 169.7(2) . . . . ?
C31 P3 C28 C29 -111.9(3) . . . . ?
B4 P3 C28 C29 20.7(4) . . . . ?
B3 P3 C28 C29 104.4(3) . . . . ?
C31 P3 C28 C30 119.2(3) . . . . ?
B4 P3 C28 C30 -108.3(3) . . . . ?
B3 P3 C28 C30 -24.5(4) . . . . ?
B4 P3 C31 C32 -76.7(3) . . . . ?
C28 P3 C31 C32 67.2(3) . . . . ?
B3 P3 C31 C32 -141.2(2) . . . . ?
B4 P3 C31 C33 156.3(3) . . . . ?
C28 P3 C31 C33 -59.9(3) . . . . ?
B3 P3 C31 C33 91.7(3) . . . . ?
C37 P4 C34 C35 52.7(3) . . . . ?
B4 P4 C34 C35 -84.5(4) . . . . ?
B3 P4 C34 C35 -160.3(3) . . . . ?
C37 P4 C34 C36 -79.9(3) . . . . ?
B4 P4 C34 C36 143.0(3) . . . . ?
B3 P4 C34 C36 67.1(3) . . . . ?
C34 P4 C37 C39 49.2(3) . . . . ?
B4 P4 C37 C39 -165.8(2) . . . . ?
B3 P4 C37 C39 -101.5(3) . . . . ?
C34 P4 C37 C38 -79.0(3) . . . . ?
B4 P4 C37 C38 65.9(3) . . . . ?
B3 P4 C37 C38 130.2(2) . . . . ?
